data_7002519
loop_
_publ_author_name
'Nomura, Kotohiro'
'Hasumi, Shinya'
'Fujiki, Michiya'
'Itagaki, Koji'

_publ_section_title
;
 Effect of aryloxo substituents in ethylene polymerisation by
 tris(pyrazolyl)borate titanium(IV) complexes containing aryloxo
 ligands of type, TpTiCl2(OAr)
;
_journal_issue 41
_journal_name_full 'Dalton Transactions'
_journal_page_first 9052
_journal_page_last 9057
_journal_paper_doi 10.1039/b910395c
_journal_year 2009
_chemical_absolute_configuration ad
_chemical_formula_moiety 'C27 H23 B Cl2 N6 O Ti '
_chemical_formula_sum 'C27 H23 B Cl2 N6 O Ti'
_chemical_formula_weight 577.13
_space_group_IT_number 19
_symmetry_cell_setting orthorhombic
_symmetry_Int_Tables_number 19
_symmetry_space_group_name_Hall 'P 2ac 2ab'
_symmetry_space_group_name_H-M 'P 21 21 21'
_audit_creation_date 2009-07-15
_audit_creation_method 'by CrystalStructure 3.8'
_cell_angle_alpha 90.0000
_cell_angle_beta 90.0000
_cell_angle_gamma 90.0000
_cell_formula_units_Z 4
_cell_length_a 11.6472(3)
_cell_length_b 13.6516(3)
_cell_length_c 17.3088(5)
_cell_measurement_reflns_used 25705
_cell_measurement_temperature 193.1
_cell_measurement_theta_max 27.4
_cell_measurement_theta_min 3.2
_cell_volume 2752.15(12)
_computing_cell_refinement PROCESS-AUTO
_computing_data_collection PROCESS-AUTO
_computing_data_reduction CrystalStructure
_computing_publication_material 'CrystalStructure 3.8'
_computing_structure_refinement CRYSTALS
_computing_structure_solution SIR92
_diffrn_ambient_temperature 193.1
_diffrn_detector_area_resol_mean 10.00
_diffrn_measured_fraction_theta_full 0.996
_diffrn_measured_fraction_theta_max 0.996
_diffrn_measurement_device_type 'Rigaku RAXIS-RAPID'
_diffrn_measurement_method \w
_diffrn_radiation_type 'Mo K\a'
_diffrn_radiation_wavelength 0.71075
_diffrn_reflns_av_R_equivalents 0.014
_diffrn_reflns_limit_h_max 15
_diffrn_reflns_limit_h_min -15
_diffrn_reflns_limit_k_max 17
_diffrn_reflns_limit_k_min -17
_diffrn_reflns_limit_l_max 22
_diffrn_reflns_limit_l_min -22
_diffrn_reflns_number 27327
_diffrn_reflns_theta_full 27.45
_diffrn_reflns_theta_max 27.45
_exptl_absorpt_coefficient_mu 0.537
_exptl_absorpt_correction_T_max 0.874
_exptl_absorpt_correction_T_min 0.746
_exptl_absorpt_correction_type multi-scan
_exptl_absorpt_process_details
;
Higashi, T. (1995). Program for Absorption Correction.
Rigaku Corporation, Tokyo, Japan.
;
_exptl_crystal_colour red
_exptl_crystal_density_diffrn 1.393
_exptl_crystal_density_method 'not measured'
_exptl_crystal_description block
_exptl_crystal_F_000 1184.00
_exptl_crystal_size_max 0.35
_exptl_crystal_size_mid 0.32
_exptl_crystal_size_min 0.25
_refine_diff_density_max 0.35
_refine_diff_density_min -0.36
_refine_ls_abs_structure_details 'Flack, H. D. (1983), Acta Cryst. A39, 876-881. 2761 Friedel Pairs'
_refine_ls_abs_structure_Flack -0.001(11)
_refine_ls_extinction_method none
_refine_ls_goodness_of_fit_ref 1.003
_refine_ls_hydrogen_treatment refall
_refine_ls_number_parameters 367
_refine_ls_number_reflns 6172
_refine_ls_R_factor_gt 0.0195
_refine_ls_shift/su_max 0.0000
_refine_ls_structure_factor_coef Fsqd
_refine_ls_weighting_details 'w = 1/[0.0006Fo^2^ + 1.0000\s(Fo^2^)]/(4Fo^2^)'
_refine_ls_weighting_scheme calc
_refine_ls_wR_factor_ref 0.0609
_reflns_number_gt 6055
_reflns_number_total 6279
_reflns_threshold_expression F^2^>2.0\s(F^2^)
_cod_data_source_file b910395c.txt
_cod_data_source_block TpTiCl2(O26Ph2C6H3)
_cod_original_cell_volume 2752.14(12)
_cod_original_formula_sum 'C27 H23 B Cl2 N6 O Ti '
_cod_database_code 7002519

loop_
_symmetry_equiv_pos_site_id
_symmetry_equiv_pos_as_xyz
1 +X,+Y,+Z
2 1/2+X,1/2-Y,-Z
3 -X,1/2+Y,1/2-Z
4 1/2-X,-Y,1/2+Z

loop_
_atom_site_label
_atom_site_type_symbol
_atom_site_fract_x
_atom_site_fract_y
_atom_site_fract_z
_atom_site_U_iso_or_equiv
_atom_site_adp_type
_atom_site_occupancy
_atom_site_symmetry_multiplicity
_atom_site_calc_flag
_atom_site_refinement_flags
_atom_site_disorder_assembly
_atom_site_disorder_group
Ti(1) Ti 0.69446(2) 0.182220(10) 0.279510(10) 0.01454(4) Uani 1.00 1 d . . .
Cl(1) Cl 0.74621(3) 0.06013(2) 0.36176(2) 0.02739(7) Uani 1.00 1 d . . .
Cl(2) Cl 0.74821(2) 0.31026(2) 0.35783(2) 0.02334(6) Uani 1.00 1 d . . .
O(1) O 0.81799(6) 0.17423(6) 0.21787(4) 0.01809(17) Uani 1.00 1 d . . .
N(1) N 0.42510(8) 0.17553(8) 0.29786(6) 0.0216(2) Uani 1.00 1 d . . .
N(2) N 0.52654(8) 0.17699(8) 0.33717(5) 0.0184(2) Uani 1.00 1 d . . .
N(3) N 0.49820(10) 0.08633(8) 0.18313(6) 0.0238(2) Uani 1.00 1 d . . .
N(4) N 0.60826(9) 0.07646(7) 0.20830(6) 0.0211(2) Uani 1.00 1 d . . .
N(5) N 0.49151(9) 0.26906(8) 0.18380(6) 0.0222(2) Uani 1.00 1 d . . .
N(6) N 0.60048(9) 0.28481(7) 0.21018(6) 0.0200(2) Uani 1.00 1 d . . .
C(1) C 0.33743(10) 0.17596(10) 0.34796(8) 0.0281(3) Uani 1.00 1 d . . .
C(2) C 0.38115(11) 0.17821(10) 0.42225(7) 0.0273(2) Uani 1.00 1 d . . .
C(3) C 0.49998(11) 0.17801(9) 0.41254(6) 0.0213(2) Uani 1.00 1 d . . .
C(4) C 0.46750(14) 0.00567(10) 0.14354(8) 0.0324(3) Uani 1.00 1 d . . .
C(5) C 0.55915(15) -0.05794(10) 0.14230(9) 0.0356(3) Uani 1.00 1 d . . .
C(6) C 0.64520(14) -0.01168(9) 0.18382(8) 0.0278(3) Uani 1.00 1 d . . .
C(7) C 0.45400(13) 0.34898(10) 0.14622(8) 0.0296(3) Uani 1.00 1 d . . .
C(8) C 0.53887(14) 0.41868(10) 0.14762(8) 0.0312(3) Uani 1.00 1 d . . .
C(9) C 0.62930(12) 0.37629(9) 0.18770(8) 0.0264(3) Uani 1.00 1 d . . .
C(10) C 0.89275(10) 0.11890(8) 0.17559(7) 0.0177(2) Uani 1.00 1 d . . .
C(11) C 0.86968(10) 0.10238(8) 0.09675(7) 0.0195(2) Uani 1.00 1 d . . .
C(12) C 0.93719(12) 0.03397(9) 0.05769(7) 0.0259(2) Uani 1.00 1 d . . .
C(13) C 1.02837(13) -0.01245(10) 0.09378(8) 0.0292(3) Uani 1.00 1 d . . .
C(14) C 1.05496(12) 0.00984(9) 0.16966(8) 0.0265(3) Uani 1.00 1 d . . .
C(15) C 0.98803(10) 0.07560(8) 0.21245(7) 0.0204(2) Uani 1.00 1 d . . .
C(16) C 0.78177(10) 0.15835(9) 0.05289(7) 0.0209(2) Uani 1.00 1 d . . .
C(17) C 0.70226(13) 0.10985(10) 0.00605(8) 0.0285(3) Uani 1.00 1 d . . .
C(18) C 0.63045(13) 0.16343(11) -0.04270(9) 0.0370(3) Uani 1.00 1 d . . .
C(19) C 0.63678(13) 0.26451(12) -0.04498(9) 0.0367(3) Uani 1.00 1 d . . .
C(20) C 0.71349(14) 0.31251(11) 0.00214(8) 0.0355(3) Uani 1.00 1 d . . .
C(21) C 0.78574(12) 0.26024(10) 0.05084(8) 0.0290(3) Uani 1.00 1 d . . .
C(22) C 1.01961(10) 0.09769(9) 0.29375(7) 0.0202(2) Uani 1.00 1 d . . .
C(23) C 1.05424(11) 0.02227(10) 0.34328(8) 0.0263(3) Uani 1.00 1 d . . .
C(24) C 1.08417(13) 0.04120(11) 0.41934(8) 0.0308(3) Uani 1.00 1 d . . .
C(25) C 1.08024(12) 0.13631(11) 0.44766(8) 0.0302(3) Uani 1.00 1 d . . .
C(26) C 1.04740(12) 0.21160(10) 0.39890(8) 0.0284(3) Uani 1.00 1 d . . .
C(27) C 1.01715(10) 0.19320(10) 0.32264(7) 0.0232(2) Uani 1.00 1 d . . .
B(1) B 0.42693(11) 0.17570(11) 0.20839(8) 0.0240(3) Uani 1.00 1 d . . .
H(1) H 0.3444 0.1764 0.1866 0.029 Uiso 1.00 1 c R . .
H(2) H 0.2558 0.1749 0.3342 0.034 Uiso 1.00 1 c R . .
H(3) H 0.3382 0.1795 0.4709 0.033 Uiso 1.00 1 c R . .
H(4) H 0.5561 0.1787 0.4547 0.026 Uiso 1.00 1 c R . .
H(5) H 0.3919 -0.0060 0.1191 0.040 Uiso 1.00 1 c R . .
H(6) H 0.5628 -0.1231 0.1173 0.043 Uiso 1.00 1 c R . .
H(7) H 0.7224 -0.0392 0.1939 0.033 Uiso 1.00 1 c R . .
H(8) H 0.3778 0.3563 0.1216 0.036 Uiso 1.00 1 c R . .
H(9) H 0.5361 0.4851 0.1247 0.038 Uiso 1.00 1 c R . .
H(10) H 0.7038 0.4085 0.1984 0.032 Uiso 1.00 1 c R . .
H(11) H 0.9199 0.0186 0.0042 0.032 Uiso 1.00 1 c R . .
H(12) H 1.0737 -0.0604 0.0658 0.037 Uiso 1.00 1 c R . .
H(13) H 1.1210 -0.0208 0.1938 0.032 Uiso 1.00 1 c R . .
H(14) H 0.6970 0.0397 0.0075 0.034 Uiso 1.00 1 c R . .
H(15) H 0.5761 0.1298 -0.0749 0.045 Uiso 1.00 1 c R . .
H(16) H 0.5881 0.3009 -0.0793 0.044 Uiso 1.00 1 c R . .
H(17) H 0.7169 0.3828 0.0015 0.043 Uiso 1.00 1 c R . .
H(18) H 0.8391 0.2947 0.0832 0.035 Uiso 1.00 1 c R . .
H(19) H 1.0575 -0.0431 0.3245 0.032 Uiso 1.00 1 c R . .
H(20) H 1.1074 -0.0109 0.4522 0.037 Uiso 1.00 1 c R . .
H(21) H 1.0998 0.1494 0.4999 0.036 Uiso 1.00 1 c R . .
H(22) H 1.0456 0.2769 0.4179 0.035 Uiso 1.00 1 c R . .
H(23) H 0.9947 0.2457 0.2900 0.028 Uiso 1.00 1 c R . .

loop_
_atom_site_aniso_label
_atom_site_aniso_U_11
_atom_site_aniso_U_22
_atom_site_aniso_U_33
_atom_site_aniso_U_12
_atom_site_aniso_U_13
_atom_site_aniso_U_23
Ti(1) 0.01426(9) 0.01473(9) 0.01464(9) 0.00018(8) 0.00031(7) -0.00061(7)
Cl(1) 0.02499(15) 0.02713(15) 0.03005(16) 0.00267(12) -0.00173(13) 0.01141(12)
Cl(2) 0.02267(14) 0.02271(13) 0.02463(14) -0.00314(12) -0.00063(11) -0.00745(11)
O(1) 0.0165(3) 0.0202(3) 0.0176(3) 0.0029(3) 0.0013(3) -0.0013(3)
N(1) 0.0160(4) 0.0267(4) 0.0222(4) -0.0017(4) -0.0013(3) 0.0024(4)
N(2) 0.0173(4) 0.0197(4) 0.0181(4) -0.0003(4) -0.0005(3) 0.0013(3)
N(3) 0.0248(5) 0.0255(5) 0.0210(5) -0.0063(4) -0.0041(4) -0.0024(4)
N(4) 0.0227(4) 0.0205(4) 0.0202(5) -0.0027(4) 0.0013(4) -0.0025(3)
N(5) 0.0196(4) 0.0270(5) 0.0202(5) 0.0034(4) -0.0028(4) 0.0024(4)
N(6) 0.0193(4) 0.0201(4) 0.0206(4) 0.0017(3) -0.0003(4) 0.0022(3)
C(1) 0.0185(5) 0.0341(6) 0.0317(6) 0.0007(5) 0.0050(4) 0.0047(5)
C(2) 0.0256(5) 0.0299(6) 0.0265(6) 0.0016(5) 0.0086(4) 0.0030(5)
C(3) 0.0258(5) 0.0193(4) 0.0188(5) -0.0003(5) 0.0021(4) -0.0003(4)
C(4) 0.0417(8) 0.0317(6) 0.0239(6) -0.0161(6) -0.0048(6) -0.0047(5)
C(5) 0.0542(9) 0.0232(6) 0.0294(7) -0.0115(6) 0.0031(6) -0.0075(5)
C(6) 0.0405(7) 0.0188(5) 0.0242(6) -0.0017(5) 0.0053(5) -0.0038(4)
C(7) 0.0327(6) 0.0313(6) 0.0249(6) 0.0120(5) -0.0026(5) 0.0035(5)
C(8) 0.0433(8) 0.0228(6) 0.0276(6) 0.0080(5) -0.0030(6) 0.0052(5)
C(9) 0.0326(6) 0.0209(5) 0.0256(6) -0.0003(5) 0.0009(5) 0.0024(4)
C(10) 0.0172(5) 0.0173(5) 0.0184(5) -0.0004(4) 0.0030(4) -0.0022(4)
C(11) 0.0212(5) 0.0192(5) 0.0180(5) -0.0005(4) 0.0009(4) -0.0005(4)
C(12) 0.0345(6) 0.0240(5) 0.0192(5) 0.0030(5) 0.0023(5) -0.0050(4)
C(13) 0.0358(7) 0.0245(6) 0.0272(6) 0.0104(5) 0.0062(5) -0.0054(4)
C(14) 0.0255(6) 0.0253(5) 0.0288(6) 0.0088(5) 0.0014(5) -0.0005(5)
C(15) 0.0215(5) 0.0192(5) 0.0206(6) 0.0017(4) 0.0013(4) -0.0001(4)
C(16) 0.0219(5) 0.0256(5) 0.0151(4) 0.0027(4) 0.0008(4) -0.0013(4)
C(17) 0.0317(6) 0.0279(6) 0.0260(6) -0.0016(5) -0.0028(5) -0.0034(4)
C(18) 0.0333(6) 0.0433(8) 0.0344(7) -0.0020(6) -0.0138(6) -0.0051(6)
C(19) 0.0340(7) 0.0438(8) 0.0324(7) 0.0114(6) -0.0093(6) 0.0028(6)
C(20) 0.0438(7) 0.0281(6) 0.0347(7) 0.0067(6) -0.0086(6) 0.0028(5)
C(21) 0.0316(7) 0.0269(6) 0.0285(6) -0.0005(5) -0.0078(5) -0.0013(5)
C(22) 0.0155(5) 0.0255(5) 0.0195(5) 0.0027(4) 0.0019(4) -0.0012(4)
C(23) 0.0247(6) 0.0257(6) 0.0285(6) 0.0017(5) -0.0015(5) 0.0012(4)
C(24) 0.0302(6) 0.0363(6) 0.0260(6) 0.0024(5) -0.0027(5) 0.0070(5)
C(25) 0.0251(6) 0.0449(7) 0.0205(6) 0.0030(5) -0.0030(5) -0.0046(5)
C(26) 0.0255(6) 0.0321(6) 0.0276(6) 0.0034(5) -0.0009(5) -0.0084(5)
C(27) 0.0197(5) 0.0258(5) 0.0240(5) 0.0043(5) -0.0012(4) -0.0015(5)
B(1) 0.0193(5) 0.0309(6) 0.0217(6) -0.0030(5) -0.0039(4) 0.0004(5)

loop_
_atom_type_symbol
_atom_type_description
_atom_type_scat_dispersion_real
_atom_type_scat_dispersion_imag
_atom_type_scat_source
C C 0.003 0.002
;
International Tables for Crystallography
(1992, Vol. C, Tables 4.2.6.8 and 6.1.1.4)
;
H H 0.000 0.000
;
International Tables for Crystallography
(1992, Vol. C, Table 6.1.1.4)
;
B B 0.001 0.001
;
International Tables for Crystallography
(1992, Vol. C, Tables 4.2.6.8 and 6.1.1.4)
;
Cl Cl 0.148 0.159
;
International Tables for Crystallography
(1992, Vol. C, Tables 4.2.6.8 and 6.1.1.4)
;
N N 0.006 0.003
;
International Tables for Crystallography
(1992, Vol. C, Tables 4.2.6.8 and 6.1.1.4)
;
O O 0.011 0.006
;
International Tables for Crystallography
(1992, Vol. C, Tables 4.2.6.8 and 6.1.1.4)
;
Ti Ti 0.278 0.446
;
International Tables for Crystallography
(1992, Vol. C, Tables 4.2.6.8 and 6.1.1.4)
;

loop_
_geom_angle_atom_site_label_1
_geom_angle_atom_site_label_2
_geom_angle_atom_site_label_3
_geom_angle
_geom_angle_publ_flag
_geom_angle_site_symmetry_1
_geom_angle_site_symmetry_2
_geom_angle_site_symmetry_3
Cl(1) Ti(1) Cl(2) 96.660(13) yes . . .
Cl(1) Ti(1) O(1) 96.61(2) yes . . .
Cl(1) Ti(1) N(2) 85.85(2) yes . . .
Cl(1) Ti(1) N(4) 89.45(2) yes . . .
Cl(1) Ti(1) N(6) 164.69(3) yes . . .
Cl(2) Ti(1) O(1) 100.28(2) yes . . .
Cl(2) Ti(1) N(2) 89.96(2) yes . . .
Cl(2) Ti(1) N(4) 167.67(3) yes . . .
Cl(2) Ti(1) N(6) 88.42(2) yes . . .
O(1) Ti(1) N(2) 169.08(3) yes . . .
O(1) Ti(1) N(4) 89.58(3) yes . . .
O(1) Ti(1) N(6) 96.67(3) yes . . .
N(2) Ti(1) N(4) 79.79(3) yes . . .
N(2) Ti(1) N(6) 79.69(3) yes . . .
N(4) Ti(1) N(6) 83.07(3) yes . . .
Ti(1) O(1) C(10) 149.72(7) yes . . .
N(2) N(1) C(1) 109.72(9) yes . . .
N(2) N(1) B(1) 119.14(8) yes . . .
C(1) N(1) B(1) 131.13(10) yes . . .
Ti(1) N(2) N(1) 123.04(6) yes . . .
Ti(1) N(2) C(3) 130.32(7) yes . . .
N(1) N(2) C(3) 106.60(9) yes . . .
N(4) N(3) C(4) 109.42(11) yes . . .
N(4) N(3) B(1) 119.72(9) yes . . .
C(4) N(3) B(1) 130.55(11) yes . . .
Ti(1) N(4) N(3) 123.89(7) yes . . .
Ti(1) N(4) C(6) 129.21(9) yes . . .
N(3) N(4) C(6) 106.79(10) yes . . .
N(6) N(5) C(7) 109.65(10) yes . . .
N(6) N(5) B(1) 119.46(9) yes . . .
C(7) N(5) B(1) 130.33(11) yes . . .
Ti(1) N(6) N(5) 123.95(7) yes . . .
Ti(1) N(6) C(9) 129.66(8) yes . . .
N(5) N(6) C(9) 106.27(10) yes . . .
N(1) C(1) C(2) 108.74(10) yes . . .
C(1) C(2) C(3) 104.67(10) yes . . .
N(2) C(3) C(2) 110.26(10) yes . . .
N(3) C(4) C(5) 108.56(13) yes . . .
C(4) C(5) C(6) 105.39(12) yes . . .
N(4) C(6) C(5) 109.84(13) yes . . .
N(5) C(7) C(8) 108.68(12) yes . . .
C(7) C(8) C(9) 105.45(12) yes . . .
N(6) C(9) C(8) 109.94(11) yes . . .
O(1) C(10) C(11) 119.08(9) yes . . .
O(1) C(10) C(15) 119.43(10) yes . . .
C(11) C(10) C(15) 121.42(10) yes . . .
C(10) C(11) C(12) 117.96(10) yes . . .
C(10) C(11) C(16) 122.95(10) yes . . .
C(12) C(11) C(16) 119.00(10) yes . . .
C(11) C(12) C(13) 121.30(11) yes . . .
C(12) C(13) C(14) 119.94(12) yes . . .
C(13) C(14) C(15) 121.23(12) yes . . .
C(10) C(15) C(14) 117.87(11) yes . . .
C(10) C(15) C(22) 122.58(10) yes . . .
C(14) C(15) C(22) 119.55(10) yes . . .
C(11) C(16) C(17) 120.62(11) yes . . .
C(11) C(16) C(21) 120.25(10) yes . . .
C(17) C(16) C(21) 118.72(11) yes . . .
C(16) C(17) C(18) 119.98(12) yes . . .
C(17) C(18) C(19) 120.57(13) yes . . .
C(18) C(19) C(20) 119.55(14) yes . . .
C(19) C(20) C(21) 120.58(13) yes . . .
C(16) C(21) C(20) 120.59(12) yes . . .
C(15) C(22) C(23) 120.16(11) yes . . .
C(15) C(22) C(27) 121.57(10) yes . . .
C(23) C(22) C(27) 118.26(11) yes . . .
C(22) C(23) C(24) 121.15(12) yes . . .
C(23) C(24) C(25) 120.09(13) yes . . .
C(24) C(25) C(26) 119.23(12) yes . . .
C(25) C(26) C(27) 121.02(12) yes . . .
C(22) C(27) C(26) 120.25(11) yes . . .
N(1) B(1) N(3) 106.88(10) yes . . .
N(1) B(1) N(5) 106.52(10) yes . . .
N(3) B(1) N(5) 108.31(9) yes . . .
N(1) C(1) H(2) 125.6 no . . .
C(2) C(1) H(2) 125.6 no . . .
C(1) C(2) H(3) 127.7 no . . .
C(3) C(2) H(3) 127.7 no . . .
N(2) C(3) H(4) 124.8 no . . .
C(2) C(3) H(4) 124.9 no . . .
N(3) C(4) H(5) 125.8 no . . .
C(5) C(4) H(5) 125.6 no . . .
C(4) C(5) H(6) 127.4 no . . .
C(6) C(5) H(6) 127.2 no . . .
N(4) C(6) H(7) 125.0 no . . .
C(5) C(6) H(7) 125.1 no . . .
N(5) C(7) H(8) 125.6 no . . .
C(8) C(7) H(8) 125.7 no . . .
C(7) C(8) H(9) 127.2 no . . .
C(9) C(8) H(9) 127.4 no . . .
N(6) C(9) H(10) 125.1 no . . .
C(8) C(9) H(10) 124.9 no . . .
C(11) C(12) H(11) 119.3 no . . .
C(13) C(12) H(11) 119.4 no . . .
C(12) C(13) H(12) 120.0 no . . .
C(14) C(13) H(12) 120.0 no . . .
C(13) C(14) H(13) 119.4 no . . .
C(15) C(14) H(13) 119.3 no . . .
C(16) C(17) H(14) 120.0 no . . .
C(18) C(17) H(14) 120.0 no . . .
C(17) C(18) H(15) 119.7 no . . .
C(19) C(18) H(15) 119.8 no . . .
C(18) C(19) H(16) 120.2 no . . .
C(20) C(19) H(16) 120.3 no . . .
C(19) C(20) H(17) 119.7 no . . .
C(21) C(20) H(17) 119.7 no . . .
C(16) C(21) H(18) 119.7 no . . .
C(20) C(21) H(18) 119.7 no . . .
C(22) C(23) H(19) 119.5 no . . .
C(24) C(23) H(19) 119.3 no . . .
C(23) C(24) H(20) 120.0 no . . .
C(25) C(24) H(20) 119.9 no . . .
C(24) C(25) H(21) 120.3 no . . .
C(26) C(25) H(21) 120.5 no . . .
C(25) C(26) H(22) 119.5 no . . .
C(27) C(26) H(22) 119.5 no . . .
C(22) C(27) H(23) 119.8 no . . .
C(26) C(27) H(23) 119.9 no . . .
N(1) B(1) H(1) 110.7 no . . .
N(3) B(1) H(1) 113.9 no . . .
N(5) B(1) H(1) 110.2 no . . .

loop_
_geom_bond_atom_site_label_1
_geom_bond_atom_site_label_2
_geom_bond_distance
_geom_bond_publ_flag
_geom_bond_site_symmetry_1
_geom_bond_site_symmetry_2
Ti(1) Cl(1) 2.2733(3) yes . .
Ti(1) Cl(2) 2.2989(3) yes . .
Ti(1) O(1) 1.7945(7) yes . .
Ti(1) N(2) 2.1969(9) yes . .
Ti(1) N(4) 2.1475(10) yes . .
Ti(1) N(6) 2.1447(10) yes . .
O(1) C(10) 1.3654(13) yes . .
N(1) N(2) 1.3635(13) yes . .
N(1) C(1) 1.3397(15) yes . .
N(1) B(1) 1.5488(17) yes . .
N(2) C(3) 1.3408(13) yes . .
N(3) N(4) 1.3606(15) yes . .
N(3) C(4) 1.3453(17) yes . .
N(3) B(1) 1.5391(18) yes . .
N(4) C(6) 1.3463(16) yes . .
N(5) N(6) 1.3659(14) yes . .
N(5) C(7) 1.3433(17) yes . .
N(5) B(1) 1.5399(18) yes . .
N(6) C(9) 1.3504(15) yes . .
C(1) C(2) 1.3834(18) yes . .
C(2) C(3) 1.3942(18) yes . .
C(4) C(5) 1.376(2) yes . .
C(5) C(6) 1.386(2) yes . .
C(7) C(8) 1.372(2) yes . .
C(8) C(9) 1.388(2) yes . .
C(10) C(11) 1.4090(17) yes . .
C(10) C(15) 1.4100(16) yes . .
C(11) C(12) 1.3955(17) yes . .
C(11) C(16) 1.4861(16) yes . .
C(12) C(13) 1.3855(19) yes . .
C(13) C(14) 1.3833(19) yes . .
C(14) C(15) 1.4008(17) yes . .
C(15) C(22) 1.4854(17) yes . .
C(16) C(17) 1.3976(18) yes . .
C(16) C(21) 1.3922(18) yes . .
C(17) C(18) 1.395(2) yes . .
C(18) C(19) 1.382(2) yes . .
C(19) C(20) 1.376(2) yes . .
C(20) C(21) 1.388(2) yes . .
C(22) C(23) 1.3992(18) yes . .
C(22) C(27) 1.3968(18) yes . .
C(23) C(24) 1.3862(19) yes . .
C(24) C(25) 1.389(2) yes . .
C(25) C(26) 1.3838(19) yes . .
C(26) C(27) 1.3891(18) yes . .
C(1) H(2) 0.980 no . .
C(2) H(3) 0.980 no . .
C(3) H(4) 0.980 no . .
C(4) H(5) 0.990 no . .
C(5) H(6) 0.990 no . .
C(6) H(7) 0.990 no . .
C(7) H(8) 0.990 no . .
C(8) H(9) 0.990 no . .
C(9) H(10) 0.990 no . .
C(12) H(11) 0.970 no . .
C(13) H(12) 0.970 no . .
C(14) H(13) 0.970 no . .
C(17) H(14) 0.960 no . .
C(18) H(15) 0.960 no . .
C(19) H(16) 0.960 no . .
C(20) H(17) 0.960 no . .
C(21) H(18) 0.960 no . .
C(23) H(19) 0.950 no . .
C(24) H(20) 0.950 no . .
C(25) H(21) 0.950 no . .
C(26) H(22) 0.950 no . .
C(27) H(23) 0.950 no . .
B(1) H(1) 1.033 no . .

loop_
_geom_contact_atom_site_label_1
_geom_contact_atom_site_label_2
_geom_contact_distance
_geom_contact_publ_flag
_geom_contact_site_symmetry_1
_geom_contact_site_symmetry_2
Cl(1) C(17) 3.4616(14) ? . 4_655
Cl(2) C(14) 3.5924(13) ? . 3_755
C(1) C(25) 3.4992(18) ? . 1_455
C(1) C(26) 3.5249(18) ? . 1_455
C(2) C(25) 3.5783(18) ? . 1_455
C(4) C(9) 3.5949(19) ? . 3_645
C(9) C(4) 3.5949(19) ? . 3_655
C(14) Cl(2) 3.5924(13) ? . 3_745
C(17) Cl(1) 3.4616(14) ? . 4_654
C(25) C(1) 3.4992(18) ? . 1_655
C(25) C(2) 3.5783(18) ? . 1_655
C(26) C(1) 3.5249(18) ? . 1_655
Cl(1) H(8) 3.149 ? . 3_645
Cl(1) H(9) 3.452 ? . 3_645
Cl(1) H(11) 3.313 ? . 4_655
Cl(1) H(14) 2.942 ? . 4_655
Cl(1) H(15) 3.494 ? . 4_655
Cl(2) H(3) 3.147 ? . 2_556
Cl(2) H(5) 3.020 ? . 3_655
Cl(2) H(12) 3.028 ? . 3_755
Cl(2) H(13) 2.905 ? . 3_755
Cl(2) H(21) 3.058 ? . 2_456
N(1) H(6) 3.119 ? . 3_655
N(1) H(9) 2.960 ? . 3_645
N(2) H(6) 3.025 ? . 3_655
N(2) H(9) 2.798 ? . 3_645
N(4) H(9) 3.569 ? . 3_645
C(1) H(6) 3.039 ? . 3_655
C(1) H(9) 3.031 ? . 3_645
C(2) H(6) 2.873 ? . 3_655
C(2) H(9) 2.923 ? . 3_645
C(2) H(12) 3.007 ? . 4_655
C(2) H(21) 3.564 ? . 1_455
C(2) H(22) 3.420 ? . 2_456
C(3) H(6) 2.859 ? . 3_655
C(3) H(9) 2.744 ? . 3_645
C(3) H(11) 3.255 ? . 4_655
C(3) H(12) 3.218 ? . 4_655
C(3) H(21) 3.033 ? . 2_456
C(3) H(22) 3.045 ? . 2_456
C(4) H(20) 3.426 ? . 4_654
C(4) H(21) 3.358 ? . 4_654
C(5) H(21) 3.325 ? . 4_654
C(7) H(11) 3.195 ? . 2_455
C(8) H(11) 3.092 ? . 2_455
C(10) H(16) 3.025 ? . 2_555
C(11) H(16) 2.882 ? . 2_555
C(12) H(4) 3.407 ? . 4_654
C(12) H(8) 3.514 ? . 2_555
C(12) H(9) 3.371 ? . 2_555
C(12) H(16) 2.883 ? . 2_555
C(12) H(17) 3.599 ? . 2_555
C(12) H(22) 3.541 ? . 3_745
C(13) H(3) 3.485 ? . 4_654
C(13) H(4) 3.451 ? . 4_654
C(13) H(16) 2.981 ? . 2_555
C(13) H(17) 3.267 ? . 2_555
C(13) H(22) 3.009 ? . 3_745
C(14) H(16) 3.044 ? . 2_555
C(15) H(16) 3.084 ? . 2_555
C(16) H(8) 3.226 ? . 2_555
C(17) H(8) 3.045 ? . 2_555
C(18) H(8) 3.199 ? . 2_555
C(18) H(18) 3.512 ? . 2_455
C(18) H(19) 3.574 ? . 4_654
C(18) H(20) 3.466 ? . 4_654
C(19) H(1) 3.536 ? . 2_555
C(19) H(8) 3.515 ? . 2_555
C(20) H(20) 3.284 ? . 3_755
C(21) H(8) 3.547 ? . 2_555
C(21) H(20) 3.363 ? . 3_755
C(22) H(2) 3.029 ? . 1_655
C(23) H(2) 3.143 ? . 1_655
C(23) H(10) 3.298 ? . 3_745
C(23) H(15) 2.936 ? . 4_655
C(23) H(18) 3.580 ? . 3_745
C(24) H(2) 3.082 ? . 1_655
C(24) H(5) 3.502 ? . 4_655
C(24) H(15) 2.990 ? . 4_655
C(24) H(17) 3.453 ? . 3_745
C(24) H(18) 3.482 ? . 3_745
C(25) H(2) 2.883 ? . 1_655
C(25) H(3) 3.088 ? . 1_655
C(25) H(4) 3.052 ? . 2_556
C(25) H(5) 3.475 ? . 4_655
C(25) H(6) 3.381 ? . 4_655
C(26) H(2) 2.719 ? . 1_655
C(26) H(4) 2.945 ? . 2_556
C(26) H(12) 3.472 ? . 3_755
C(27) H(2) 2.798 ? . 1_655
H(1) C(19) 3.536 ? . 2_455
H(1) H(16) 3.529 ? . 2_455
H(2) C(22) 3.029 ? . 1_455
H(2) C(23) 3.143 ? . 1_455
H(2) C(24) 3.082 ? . 1_455
H(2) C(25) 2.883 ? . 1_455
H(2) C(26) 2.719 ? . 1_455
H(2) C(27) 2.798 ? . 1_455
H(2) H(6) 3.573 ? . 3_655
H(2) H(21) 3.413 ? . 1_455
H(2) H(22) 3.167 ? . 1_455
H(2) H(23) 3.282 ? . 1_455
H(3) Cl(2) 3.147 ? . 2_456
H(3) C(13) 3.485 ? . 4_655
H(3) C(25) 3.088 ? . 1_455
H(3) H(6) 3.305 ? . 3_655
H(3) H(9) 3.454 ? . 3_645
H(3) H(12) 2.530 ? . 4_655
H(3) H(21) 2.851 ? . 1_455
H(3) H(22) 3.146 ? . 2_456
H(4) C(12) 3.407 ? . 4_655
H(4) C(13) 3.451 ? . 4_655
H(4) C(25) 3.052 ? . 2_456
H(4) C(26) 2.945 ? . 2_456
H(4) H(6) 3.286 ? . 3_655
H(4) H(9) 3.166 ? . 3_645
H(4) H(11) 2.840 ? . 4_655
H(4) H(12) 2.931 ? . 4_655
H(4) H(21) 2.527 ? . 2_456
H(4) H(22) 2.290 ? . 2_456
H(5) Cl(2) 3.020 ? . 3_645
H(5) C(24) 3.502 ? . 4_654
H(5) C(25) 3.475 ? . 4_654
H(5) H(10) 3.548 ? . 3_645
H(5) H(13) 3.416 ? . 1_455
H(5) H(17) 3.367 ? . 2_455
H(5) H(20) 2.898 ? . 4_654
H(5) H(21) 2.846 ? . 4_654
H(6) N(1) 3.119 ? . 3_645
H(6) N(2) 3.025 ? . 3_645
H(6) C(1) 3.039 ? . 3_645
H(6) C(2) 2.873 ? . 3_645
H(6) C(3) 2.859 ? . 3_645
H(6) C(25) 3.381 ? . 4_654
H(6) H(2) 3.573 ? . 3_645
H(6) H(3) 3.305 ? . 3_645
H(6) H(4) 3.286 ? . 3_645
H(6) H(21) 2.801 ? . 4_654
H(8) Cl(1) 3.149 ? . 3_655
H(8) C(12) 3.514 ? . 2_455
H(8) C(16) 3.226 ? . 2_455
H(8) C(17) 3.045 ? . 2_455
H(8) C(18) 3.199 ? . 2_455
H(8) C(19) 3.515 ? . 2_455
H(8) C(21) 3.547 ? . 2_455
H(8) H(11) 2.810 ? . 2_455
H(8) H(14) 3.382 ? . 2_455
H(9) Cl(1) 3.452 ? . 3_655
H(9) N(1) 2.960 ? . 3_655
H(9) N(2) 2.798 ? . 3_655
H(9) N(4) 3.569 ? . 3_655
H(9) C(1) 3.031 ? . 3_655
H(9) C(2) 2.923 ? . 3_655
H(9) C(3) 2.744 ? . 3_655
H(9) C(12) 3.371 ? . 2_455
H(9) H(3) 3.454 ? . 3_655
H(9) H(4) 3.166 ? . 3_655
H(9) H(11) 2.610 ? . 2_455
H(9) H(12) 3.482 ? . 2_455
H(10) C(23) 3.298 ? . 3_755
H(10) H(5) 3.548 ? . 3_655
H(10) H(13) 2.929 ? . 3_755
H(10) H(19) 2.886 ? . 3_755
H(10) H(20) 3.583 ? . 3_755
H(11) Cl(1) 3.313 ? . 4_654
H(11) C(3) 3.255 ? . 4_654
H(11) C(7) 3.195 ? . 2_555
H(11) C(8) 3.092 ? . 2_555
H(11) H(4) 2.840 ? . 4_654
H(11) H(8) 2.810 ? . 2_555
H(11) H(9) 2.610 ? . 2_555
H(11) H(16) 3.406 ? . 2_555
H(11) H(22) 3.587 ? . 3_745
H(12) Cl(2) 3.028 ? . 3_745
H(12) C(2) 3.007 ? . 4_654
H(12) C(3) 3.218 ? . 4_654
H(12) C(26) 3.472 ? . 3_745
H(12) H(3) 2.530 ? . 4_654
H(12) H(4) 2.931 ? . 4_654
H(12) H(9) 3.482 ? . 2_555
H(12) H(16) 3.554 ? . 2_555
H(12) H(17) 3.165 ? . 2_555
H(12) H(22) 2.636 ? . 3_745
H(13) Cl(2) 2.905 ? . 3_745
H(13) H(5) 3.416 ? . 1_655
H(13) H(10) 2.929 ? . 3_745
H(13) H(23) 3.472 ? . 3_745
H(14) Cl(1) 2.942 ? . 4_654
H(14) H(8) 3.382 ? . 2_555
H(15) Cl(1) 3.494 ? . 4_654
H(15) C(23) 2.936 ? . 4_654
H(15) C(24) 2.990 ? . 4_654
H(15) H(18) 2.950 ? . 2_455
H(15) H(19) 2.618 ? . 4_654
H(15) H(20) 2.724 ? . 4_654
H(16) C(10) 3.025 ? . 2_455
H(16) C(11) 2.882 ? . 2_455
H(16) C(12) 2.883 ? . 2_455
H(16) C(13) 2.981 ? . 2_455
H(16) C(14) 3.044 ? . 2_455
H(16) C(15) 3.084 ? . 2_455
H(16) H(1) 3.529 ? . 2_555
H(16) H(11) 3.406 ? . 2_455
H(16) H(12) 3.554 ? . 2_455
H(16) H(18) 3.181 ? . 2_455
H(17) C(12) 3.599 ? . 2_455
H(17) C(13) 3.267 ? . 2_455
H(17) C(24) 3.453 ? . 3_755
H(17) H(5) 3.367 ? . 2_555
H(17) H(12) 3.165 ? . 2_455
H(17) H(20) 2.634 ? . 3_755
H(18) C(18) 3.512 ? . 2_555
H(18) C(23) 3.580 ? . 3_755
H(18) C(24) 3.482 ? . 3_755
H(18) H(15) 2.950 ? . 2_555
H(18) H(16) 3.181 ? . 2_555
H(18) H(19) 2.985 ? . 3_755
H(18) H(20) 2.794 ? . 3_755
H(19) C(18) 3.574 ? . 4_655
H(19) H(10) 2.886 ? . 3_745
H(19) H(15) 2.618 ? . 4_655
H(19) H(18) 2.985 ? . 3_745
H(19) H(23) 3.551 ? . 3_745
H(20) C(4) 3.426 ? . 4_655
H(20) C(18) 3.466 ? . 4_655
H(20) C(20) 3.284 ? . 3_745
H(20) C(21) 3.363 ? . 3_745
H(20) H(5) 2.898 ? . 4_655
H(20) H(10) 3.583 ? . 3_745
H(20) H(15) 2.724 ? . 4_655
H(20) H(17) 2.634 ? . 3_745
H(20) H(18) 2.794 ? . 3_745
H(21) Cl(2) 3.058 ? . 2_556
H(21) C(2) 3.564 ? . 1_655
H(21) C(3) 3.033 ? . 2_556
H(21) C(4) 3.358 ? . 4_655
H(21) C(5) 3.325 ? . 4_655
H(21) H(2) 3.413 ? . 1_655
H(21) H(3) 2.851 ? . 1_655
H(21) H(4) 2.527 ? . 2_556
H(21) H(5) 2.846 ? . 4_655
H(21) H(6) 2.801 ? . 4_655
H(22) C(2) 3.420 ? . 2_556
H(22) C(3) 3.045 ? . 2_556
H(22) C(12) 3.541 ? . 3_755
H(22) C(13) 3.009 ? . 3_755
H(22) H(2) 3.167 ? . 1_655
H(22) H(3) 3.146 ? . 2_556
H(22) H(4) 2.290 ? . 2_556
H(22) H(11) 3.587 ? . 3_755
H(22) H(12) 2.636 ? . 3_755
H(23) H(2) 3.282 ? . 1_655
H(23) H(13) 3.472 ? . 3_755
H(23) H(19) 3.551 ? . 3_755

loop_
_geom_torsion_atom_site_label_1
_geom_torsion_atom_site_label_2
_geom_torsion_atom_site_label_3
_geom_torsion_atom_site_label_4
_geom_torsion
_geom_torsion_publ_flag
_geom_torsion_site_symmetry_1
_geom_torsion_site_symmetry_2
_geom_torsion_site_symmetry_3
_geom_torsion_site_symmetry_4
Cl(1) Ti(1) O(1) C(10) 47.48(14) ? . . . .
Cl(1) Ti(1) N(2) N(1) -133.06(9) ? . . . .
Cl(1) Ti(1) N(2) C(3) 49.51(10) ? . . . .
Cl(1) Ti(1) N(4) N(3) 129.53(8) ? . . . .
Cl(1) Ti(1) N(4) C(6) -46.14(11) ? . . . .
Cl(1) Ti(1) N(6) N(5) -25.11(17) ? . . . .
Cl(1) Ti(1) N(6) C(9) 150.50(9) ? . . . .
Cl(2) Ti(1) O(1) C(10) 145.51(13) ? . . . .
Cl(2) Ti(1) N(2) N(1) 130.26(9) ? . . . .
Cl(2) Ti(1) N(2) C(3) -47.17(11) ? . . . .
Cl(2) Ti(1) N(4) N(3) 9.5(2) ? . . . .
Cl(2) Ti(1) N(4) C(6) -166.12(10) ? . . . .
Cl(2) Ti(1) N(6) N(5) -134.90(8) ? . . . .
Cl(2) Ti(1) N(6) C(9) 40.71(10) ? . . . .
O(1) Ti(1) N(2) N(1) -29.5(2) ? . . . .
O(1) Ti(1) N(2) C(3) 153.05(17) ? . . . .
N(2) Ti(1) O(1) C(10) -55.1(2) ? . . . .
O(1) Ti(1) N(4) N(3) -133.86(9) ? . . . .
O(1) Ti(1) N(4) C(6) 50.48(11) ? . . . .
N(4) Ti(1) O(1) C(10) -41.92(14) ? . . . .
O(1) Ti(1) N(6) N(5) 124.93(9) ? . . . .
O(1) Ti(1) N(6) C(9) -59.46(11) ? . . . .
N(6) Ti(1) O(1) C(10) -124.89(14) ? . . . .
N(2) Ti(1) N(4) N(3) 43.64(9) ? . . . .
N(2) Ti(1) N(4) C(6) -132.03(11) ? . . . .
N(4) Ti(1) N(2) N(1) -42.87(9) ? . . . .
N(4) Ti(1) N(2) C(3) 139.70(11) ? . . . .
N(2) Ti(1) N(6) N(5) -44.65(8) ? . . . .
N(2) Ti(1) N(6) C(9) 130.96(11) ? . . . .
N(6) Ti(1) N(2) N(1) 41.86(9) ? . . . .
N(6) Ti(1) N(2) C(3) -135.57(11) ? . . . .
N(4) Ti(1) N(6) N(5) 36.17(9) ? . . . .
N(4) Ti(1) N(6) C(9) -148.22(11) ? . . . .
N(6) Ti(1) N(4) N(3) -37.08(9) ? . . . .
N(6) Ti(1) N(4) C(6) 147.25(11) ? . . . .
Ti(1) O(1) C(10) C(11) 91.68(15) ? . . . .
Ti(1) O(1) C(10) C(15) -85.19(16) ? . . . .
N(2) N(1) C(1) C(2) 0.28(15) ? . . . .
C(1) N(1) N(2) Ti(1) -177.76(8) ? . . . .
C(1) N(1) N(2) C(3) 0.20(13) ? . . . .
N(2) N(1) B(1) N(3) 56.99(14) ? . . . .
N(2) N(1) B(1) N(5) -58.63(13) ? . . . .
B(1) N(1) N(2) Ti(1) 1.11(14) ? . . . .
B(1) N(1) N(2) C(3) 179.06(10) ? . . . .
C(1) N(1) B(1) N(3) -124.43(13) ? . . . .
C(1) N(1) B(1) N(5) 119.95(13) ? . . . .
B(1) N(1) C(1) C(2) -178.41(12) ? . . . .
Ti(1) N(2) C(3) C(2) 177.15(8) ? . . . .
N(1) N(2) C(3) C(2) -0.60(14) ? . . . .
N(4) N(3) C(4) C(5) -0.37(15) ? . . . .
C(4) N(3) N(4) Ti(1) -176.62(8) ? . . . .
C(4) N(3) N(4) C(6) -0.13(13) ? . . . .
N(4) N(3) B(1) N(1) -57.12(13) ? . . . .
N(4) N(3) B(1) N(5) 57.30(13) ? . . . .
B(1) N(3) N(4) Ti(1) -2.37(14) ? . . . .
B(1) N(3) N(4) C(6) 174.12(10) ? . . . .
C(4) N(3) B(1) N(1) 115.73(13) ? . . . .
C(4) N(3) B(1) N(5) -129.85(13) ? . . . .
B(1) N(3) C(4) C(5) -173.78(12) ? . . . .
Ti(1) N(4) C(6) C(5) 176.81(9) ? . . . .
N(3) N(4) C(6) C(5) 0.57(14) ? . . . .
N(6) N(5) C(7) C(8) -0.02(11) ? . . . .
C(7) N(5) N(6) Ti(1) 176.28(8) ? . . . .
C(7) N(5) N(6) C(9) -0.20(13) ? . . . .
N(6) N(5) B(1) N(1) 56.47(13) ? . . . .
N(6) N(5) B(1) N(3) -58.18(13) ? . . . .
B(1) N(5) N(6) Ti(1) 4.01(14) ? . . . .
B(1) N(5) N(6) C(9) -172.47(10) ? . . . .
C(7) N(5) B(1) N(1) -113.97(13) ? . . . .
C(7) N(5) B(1) N(3) 131.38(13) ? . . . .
B(1) N(5) C(7) C(8) 171.15(12) ? . . . .
Ti(1) N(6) C(9) C(8) -175.87(9) ? . . . .
N(5) N(6) C(9) C(8) 0.34(14) ? . . . .
N(1) C(1) C(2) C(3) -0.62(15) ? . . . .
C(1) C(2) C(3) N(2) 0.75(14) ? . . . .
N(3) C(4) C(5) C(6) 0.69(16) ? . . . .
C(4) C(5) C(6) N(4) -0.78(16) ? . . . .
N(5) C(7) C(8) C(9) 0.22(15) ? . . . .
C(7) C(8) C(9) N(6) -0.35(15) ? . . . .
O(1) C(10) C(11) C(12) -170.48(10) ? . . . .
O(1) C(10) C(11) C(16) 13.09(16) ? . . . .
O(1) C(10) C(15) C(14) 172.38(10) ? . . . .
O(1) C(10) C(15) C(22) -8.04(16) ? . . . .
C(11) C(10) C(15) C(14) -4.42(16) ? . . . .
C(11) C(10) C(15) C(22) 175.16(10) ? . . . .
C(15) C(10) C(11) C(12) 6.32(16) ? . . . .
C(15) C(10) C(11) C(16) -170.10(10) ? . . . .
C(10) C(11) C(12) C(13) -3.59(18) ? . . . .
C(10) C(11) C(16) C(17) -132.41(13) ? . . . .
C(10) C(11) C(16) C(21) 55.02(16) ? . . . .
C(12) C(11) C(16) C(17) 51.20(16) ? . . . .
C(12) C(11) C(16) C(21) -121.37(13) ? . . . .
C(16) C(11) C(12) C(13) 172.98(11) ? . . . .
C(11) C(12) C(13) C(14) -1.0(2) ? . . . .
C(12) C(13) C(14) C(15) 3.0(2) ? . . . .
C(13) C(14) C(15) C(10) -0.31(18) ? . . . .
C(13) C(14) C(15) C(22) -179.90(11) ? . . . .
C(10) C(15) C(22) C(23) 138.08(12) ? . . . .
C(10) C(15) C(22) C(27) -42.72(16) ? . . . .
C(14) C(15) C(22) C(23) -42.35(16) ? . . . .
C(14) C(15) C(22) C(27) 136.85(12) ? . . . .
C(11) C(16) C(17) C(18) -171.39(12) ? . . . .
C(11) C(16) C(21) C(20) 171.56(12) ? . . . .
C(17) C(16) C(21) C(20) -1.15(19) ? . . . .
C(21) C(16) C(17) C(18) 1.3(2) ? . . . .
C(16) C(17) C(18) C(19) -0.3(2) ? . . . .
C(17) C(18) C(19) C(20) -1.0(2) ? . . . .
C(18) C(19) C(20) C(21) 1.1(2) ? . . . .
C(19) C(20) C(21) C(16) -0.05(16) ? . . . .
C(15) C(22) C(23) C(24) 179.95(10) ? . . . .
C(15) C(22) C(27) C(26) -179.86(11) ? . . . .
C(23) C(22) C(27) C(26) -0.64(17) ? . . . .
C(27) C(22) C(23) C(24) 0.73(18) ? . . . .
C(22) C(23) C(24) C(25) -0.06(15) ? . . . .
C(23) C(24) C(25) C(26) -0.7(2) ? . . . .
C(24) C(25) C(26) C(27) 0.8(2) ? . . . .
C(25) C(26) C(27) C(22) -0.10(19) ? . . . .
